data_4329094
loop_
_publ_author_name
'Marina V. Kirillova'
'Alexander M. Kirillov'
'Andr\'e N. C. Martins'
'Claudia Graiff'
'Antonio Tiripicchio'
'Armando J. L. Pombeiro'

_publ_section_title
;
 Topologically Unique Heterometallic CuII/Li Coordination Polymers
 Self-Assembled from N,N-bis(2-Hydroxyethyl)-2-aminoethanesulfonic Acid
 Biobuffer: Versatile Catalyst Precursors for Mild Hydrocarboxylation of
 Alkanes to Carboxylic Acids
;
_journal_name_full 'Inorganic Chemistry'
_journal_page_first 5224
_journal_page_last 5234
_journal_paper_doi 10.1021/ic300123d
_journal_volume 51
_journal_year 2012
_chemical_formula_sum 'C31 H67 Cu4 Li N4 O28 S4'
_chemical_formula_weight 1333.23
_chemical_name_systematic
; 
 ? 
;
_space_group_IT_number 15
_symmetry_cell_setting monoclinic
_symmetry_space_group_name_Hall '-C 2yc'
_symmetry_space_group_name_H-M 'C 1 2/c 1'
_atom_sites_solution_hydrogens geom
_atom_sites_solution_primary direct
_atom_sites_solution_secondary difmap
_audit_creation_method SHELXL-97
_cell_angle_alpha 90.00
_cell_angle_beta 116.428(8)
_cell_angle_gamma 90.00
_cell_formula_units_Z 4
_cell_length_a 19.013(10)
_cell_length_b 20.508(9)
_cell_length_c 14.336(6)
_cell_measurement_reflns_used 999
_cell_measurement_temperature 273(2)
_cell_measurement_theta_max 20
_cell_measurement_theta_min 3
_cell_volume 5006(4)
_computing_structure_refinement 'SHELXL-97 (Sheldrick, 1997)'
_computing_structure_solution 'SHELXS-97 (Sheldrick, 1990)'
_diffrn_ambient_temperature 273(2)
_diffrn_measured_fraction_theta_full 0.994
_diffrn_measured_fraction_theta_max 0.994
_diffrn_measurement_device_type 'BRUKER SMART 1000'
_diffrn_measurement_method 'omega scan'
_diffrn_radiation_monochromator graphite
_diffrn_radiation_source 'fine-focus sealed tube'
_diffrn_radiation_type MoK\a
_diffrn_radiation_wavelength 0.71073
_diffrn_reflns_av_R_equivalents 0.0561
_diffrn_reflns_av_sigmaI/netI 0.0512
_diffrn_reflns_limit_h_max 23
_diffrn_reflns_limit_h_min -23
_diffrn_reflns_limit_k_max 24
_diffrn_reflns_limit_k_min -24
_diffrn_reflns_limit_l_max 17
_diffrn_reflns_limit_l_min -17
_diffrn_reflns_number 25924
_diffrn_reflns_theta_full 25.57
_diffrn_reflns_theta_max 25.57
_diffrn_reflns_theta_min 1.55
_exptl_absorpt_coefficient_mu 1.937
_exptl_absorpt_correction_T_max 1
_exptl_absorpt_correction_T_min 0.7977
_exptl_absorpt_correction_type multi-scan
_exptl_absorpt_process_details 'BRUKER SADABS'
_exptl_crystal_density_diffrn 1.769
_exptl_crystal_F_000 2752
_exptl_crystal_size_max 0.21
_exptl_crystal_size_mid 0.19
_exptl_crystal_size_min 0.15
_refine_diff_density_max 0.731
_refine_diff_density_min -0.598
_refine_diff_density_rms 0.083
_refine_ls_extinction_method none
_refine_ls_goodness_of_fit_ref 0.883
_refine_ls_hydrogen_treatment mixed
_refine_ls_matrix_type full
_refine_ls_number_parameters 375
_refine_ls_number_reflns 4671
_refine_ls_number_restraints 13
_refine_ls_restrained_S_all 0.928
_refine_ls_R_factor_all 0.0681
_refine_ls_R_factor_gt 0.0402
_refine_ls_shift/su_max 0.000
_refine_ls_shift/su_mean 0.000
_refine_ls_structure_factor_coef Fsqd
_refine_ls_weighting_details 'calc w=1/[\s^2^(Fo^2^)+(0.0780P)^2^+0.0000P] where P=(Fo^2^+2Fc^2^)/3'
_refine_ls_weighting_scheme calc
_refine_ls_wR_factor_gt 0.1057
_refine_ls_wR_factor_ref 0.1176
_reflns_number_gt 3130
_reflns_number_total 4671
_reflns_threshold_expression >2sigma(I)
_cod_data_source_file ic300123d_si_004.cif
_cod_data_source_block anm008
_cod_database_code 4329094

loop_
_symmetry_equiv_pos_as_xyz
'x, y, z'
'-x, y, -z+1/2'
'x+1/2, y+1/2, z'
'-x+1/2, y+1/2, -z+1/2'
'-x, -y, -z'
'x, -y, z-1/2'
'-x+1/2, -y+1/2, -z'
'x+1/2, -y+1/2, z-1/2'

loop_
_atom_site_label
_atom_site_type_symbol
_atom_site_fract_x
_atom_site_fract_y
_atom_site_fract_z
_atom_site_U_iso_or_equiv
_atom_site_adp_type
_atom_site_occupancy
_atom_site_symmetry_multiplicity
_atom_site_calc_flag
_atom_site_refinement_flags
_atom_site_disorder_assembly
_atom_site_disorder_group
C1 C 0.1366(3) 0.2476(2) 0.3594(5) 0.0562(15) Uani 1 1 d . . .
H1A H 0.1450 0.2765 0.3117 0.067 Uiso 1 1 calc R . .
H1B H 0.1872 0.2376 0.4168 0.067 Uiso 1 1 calc R . .
C2 C 0.0844(3) 0.2803(2) 0.3998(5) 0.0607(16) Uani 1 1 d . . .
H2A H 0.1135 0.3150 0.4474 0.073 Uiso 1 1 calc R . .
H2B H 0.0397 0.2998 0.3420 0.073 Uiso 1 1 calc R . .
C3 C 0.1422(14) 0.1639(9) 0.6041(13) 0.091(7) Uani 0.50 1 d P A 1
H3A H 0.1179 0.1496 0.6474 0.109 Uiso 0.50 1 calc PR A 1
H3B H 0.1978 0.1696 0.6492 0.109 Uiso 0.50 1 calc PR A 1
C33 C 0.1728(8) 0.1717(8) 0.5824(11) 0.048(3) Uani 0.50 1 d P A 2
H33A H 0.2033 0.1642 0.6566 0.057 Uiso 0.50 1 calc PR A 2
H33B H 0.2080 0.1860 0.5542 0.057 Uiso 0.50 1 calc PR A 2
C4 C 0.1123(4) 0.2213(3) 0.5639(5) 0.095(3) Uani 1 1 d . . .
H4A H 0.1569 0.2496 0.5781 0.114 Uiso 1 1 calc R A 1
H4B H 0.0876 0.2378 0.6056 0.114 Uiso 1 1 calc R A 1
C5 C -0.0195(3) 0.2566(2) 0.4479(4) 0.0512(13) Uani 1 1 d . . .
H5A H -0.0370 0.2254 0.4840 0.061 Uiso 1 1 calc R A .
H5B H -0.0578 0.2563 0.3752 0.061 Uiso 1 1 calc R . .
C6 C -0.0196(3) 0.3238(3) 0.4919(5) 0.0647(16) Uani 1 1 d . A .
H6A H -0.0076 0.3561 0.4516 0.078 Uiso 1 1 calc R . .
H6B H 0.0212 0.3258 0.5631 0.078 Uiso 1 1 calc R . .
C7 C 0.2313(3) 0.1197(3) 0.1182(4) 0.0636(16) Uani 1 1 d . . .
H7A H 0.1877 0.1337 0.0537 0.076 Uiso 1 1 calc R . .
H7B H 0.2666 0.0943 0.1004 0.076 Uiso 1 1 calc R . .
C8 C 0.2736(3) 0.1781(3) 0.1787(5) 0.0625(15) Uani 1 1 d . . .
H8A H 0.3206 0.1643 0.2391 0.075 Uiso 1 1 calc R . .
H8B H 0.2894 0.2052 0.1359 0.075 Uiso 1 1 calc R . .
C9 C 0.1318(3) 0.0389(2) 0.1022(4) 0.0589(15) Uani 1 1 d . . .
H9A H 0.1439 0.0208 0.0485 0.071 Uiso 1 1 calc R . .
H9B H 0.1216 0.0030 0.1384 0.071 Uiso 1 1 calc R . .
C10 C 0.0600(3) 0.0813(2) 0.0528(4) 0.0525(13) Uani 1 1 d . . .
H10A H 0.0628 0.1078 -0.0015 0.063 Uiso 1 1 calc R . .
H10B H 0.0134 0.0542 0.0214 0.063 Uiso 1 1 calc R . .
C11 C 0.2623(3) 0.0317(3) 0.2449(4) 0.0643(16) Uani 1 1 d . . .
H11A H 0.3129 0.0532 0.2710 0.077 Uiso 1 1 calc R . .
H11B H 0.2634 -0.0055 0.2038 0.077 Uiso 1 1 calc R . .
C12 C 0.2496(3) 0.0075(3) 0.3373(4) 0.0615(15) Uani 1 1 d . . .
H12A H 0.2776 -0.0332 0.3627 0.074 Uiso 1 1 calc R . .
H12B H 0.1941 -0.0009 0.3144 0.074 Uiso 1 1 calc R . .
C13 C 0.0000 0.0291(3) 0.2500 0.0368(14) Uani 1 2 d S . .
C14 C 0.0000 -0.0442(3) 0.2500 0.0433(17) Uani 1 2 d S . .
C15 C -0.0669(4) -0.0777(2) 0.1846(4) 0.0605(15) Uani 1 1 d . . .
H15 H -0.1125 -0.0559 0.1403 0.073 Uiso 1 1 calc R . .
C16 C -0.0632(4) -0.1450(3) 0.1877(4) 0.087(2) Uani 1 1 d D . .
C17 C 0.0000 -0.1799(4) 0.2500 0.114(5) Uani 1 2 d SD . .
H17 H 0.0000 -0.2253 0.2500 0.137 Uiso 1 2 calc SR . .
N1 N 0.0560(2) 0.23356(17) 0.4544(3) 0.0411(9) Uani 1 1 d . A .
N2 N 0.2005(2) 0.07739(19) 0.1774(3) 0.0433(9) Uani 1 1 d . . .
O1 O 0.09961(16) 0.18933(14) 0.3071(2) 0.0369(7) Uani 1 1 d . . .
O2 O 0.1337(2) 0.11306(18) 0.5320(3) 0.0515(9) Uani 1 1 d . . .
O3 O -0.1079(3) 0.4071(2) 0.5258(4) 0.0903(14) Uani 1 1 d D A .
O4 O -0.1742(7) 0.3216(8) 0.4059(17) 0.178(15) Uani 0.50 1 d PD A 1
O5 O -0.0891(7) 0.3082(4) 0.5961(9) 0.105(4) Uani 0.50 1 d PD A 1
O44 O -0.1499(10) 0.3551(9) 0.3728(10) 0.164(8) Uani 0.50 1 d PD A 2
O55 O -0.1506(9) 0.2857(6) 0.4914(17) 0.141(7) Uani 0.50 1 d PD A 2
O6 O 0.2250(2) 0.21506(18) 0.2117(3) 0.0538(9) Uani 1 1 d . . .
O7 O 0.05539(17) 0.12169(14) 0.1291(2) 0.0376(7) Uani 1 1 d . . .
O8 O 0.24749(19) 0.12777(15) 0.3895(2) 0.0457(8) Uani 1 1 d . . .
O9 O 0.2538(2) 0.0450(2) 0.5121(3) 0.0730(12) Uani 1 1 d . . .
O10 O 0.3671(2) 0.06796(17) 0.4835(3) 0.0631(10) Uani 1 1 d . . .
O11 O 0.05608(18) 0.05768(14) 0.3236(2) 0.0407(7) Uani 1 1 d . . .
S1 S -0.10904(11) 0.34251(7) 0.48983(18) 0.0786(6) Uani 1 1 d D . .
S2 S 0.28266(7) 0.06516(6) 0.43979(10) 0.0446(3) Uani 1 1 d . . .
Cu1 Cu 0.04123(3) 0.14723(2) 0.37083(4) 0.03357(17) Uani 1 1 d . . .
Cu2 Cu 0.15418(3) 0.13635(2) 0.24971(4) 0.03463(17) Uani 1 1 d . . .
O100 O -0.1216(4) -0.1819(3) 0.1230(6) 0.073(2) Uani 0.50 1 d PD . .
H100 H -0.1101 -0.2204 0.1366 0.110 Uiso 0.50 1 calc PR . .
O1N O 0.0238(5) 0.5072(4) 0.6155(9) 0.252(6) Uani 1 1 d D . .
O2N O 0.0982(8) 0.4132(6) 0.2709(8) 0.290(6) Uani 1 1 d . . .
O3N O -0.0386(8) 0.6020(9) 0.2566(11) 0.182(7) Uani 0.50 1 d P . .
LiN Li -0.0663(9) 0.4955(8) 0.5083(12) 0.108(11) Uani 0.50 1 d PD . .
H2 H 0.167(4) 0.094(4) 0.532(6) 0.12(3) Uiso 1 1 d . . .
H6 H 0.211(4) 0.248(4) 0.165(5) 0.10(3) Uiso 1 1 d . . .

loop_
_atom_site_aniso_label
_atom_site_aniso_U_11
_atom_site_aniso_U_22
_atom_site_aniso_U_33
_atom_site_aniso_U_23
_atom_site_aniso_U_13
_atom_site_aniso_U_12
C1 0.053(3) 0.039(3) 0.094(4) -0.023(3) 0.049(3) -0.015(2)
C2 0.067(4) 0.030(2) 0.113(5) -0.023(3) 0.065(4) -0.016(2)
C3 0.16(2) 0.058(10) 0.044(8) 0.001(7) 0.039(11) 0.031(12)
C33 0.046(7) 0.058(8) 0.033(8) -0.007(6) 0.013(5) 0.002(6)
C4 0.097(5) 0.085(5) 0.062(4) -0.039(4) -0.002(4) 0.026(4)
C5 0.051(3) 0.035(3) 0.085(4) -0.015(2) 0.046(3) -0.002(2)
C6 0.061(4) 0.047(3) 0.095(4) -0.026(3) 0.043(3) -0.004(3)
C7 0.054(4) 0.089(4) 0.060(3) -0.005(3) 0.037(3) 0.005(3)
C8 0.050(3) 0.078(4) 0.073(4) -0.005(3) 0.041(3) -0.007(3)
C9 0.058(3) 0.049(3) 0.065(4) -0.022(3) 0.023(3) 0.008(3)
C10 0.045(3) 0.055(3) 0.058(3) -0.020(3) 0.023(3) -0.003(2)
C11 0.057(4) 0.066(4) 0.063(4) -0.009(3) 0.021(3) 0.027(3)
C12 0.065(4) 0.039(3) 0.068(4) 0.002(3) 0.018(3) 0.012(3)
C13 0.049(4) 0.030(3) 0.040(4) 0.000 0.028(3) 0.000
C14 0.075(5) 0.028(3) 0.043(4) 0.000 0.041(4) 0.000
C15 0.106(5) 0.038(3) 0.052(3) -0.010(2) 0.048(3) -0.015(3)
C16 0.180(8) 0.034(3) 0.070(4) -0.010(3) 0.076(5) -0.027(4)
C17 0.286(17) 0.012(4) 0.092(7) 0.000 0.128(10) 0.000
N1 0.038(2) 0.037(2) 0.051(2) -0.0105(18) 0.0230(19) -0.0007(17)
N2 0.039(2) 0.044(2) 0.051(2) -0.0071(19) 0.0239(19) 0.0082(18)
O1 0.0340(17) 0.0301(15) 0.0534(19) -0.0090(13) 0.0255(15) -0.0045(12)
O2 0.054(2) 0.044(2) 0.052(2) -0.0026(16) 0.0189(18) 0.0058(18)
O3 0.095(3) 0.073(3) 0.105(3) -0.025(3) 0.047(3) 0.030(2)
O4 0.037(6) 0.102(13) 0.36(4) -0.153(19) 0.056(13) -0.034(8)
O5 0.169(11) 0.051(5) 0.178(11) 0.056(6) 0.152(10) 0.048(6)
O44 0.142(16) 0.19(2) 0.115(11) -0.026(11) 0.020(11) 0.096(13)
O55 0.103(11) 0.105(12) 0.27(2) -0.066(12) 0.130(14) -0.010(8)
O6 0.050(2) 0.053(2) 0.069(2) 0.0044(19) 0.036(2) -0.0020(18)
O7 0.0319(17) 0.0385(17) 0.0433(17) -0.0052(14) 0.0175(14) 0.0015(13)
O8 0.0444(19) 0.0401(18) 0.0467(19) -0.0020(15) 0.0149(16) 0.0063(15)
O9 0.076(3) 0.082(3) 0.077(3) 0.031(2) 0.049(2) 0.022(2)
O10 0.038(2) 0.056(2) 0.085(3) -0.0027(19) 0.0175(19) 0.0094(16)
O11 0.0441(19) 0.0293(16) 0.0477(19) -0.0047(14) 0.0198(16) 0.0039(14)
S1 0.0893(13) 0.0396(8) 0.1495(18) 0.0019(9) 0.0916(14) 0.0132(8)
S2 0.0371(7) 0.0432(7) 0.0521(7) 0.0038(6) 0.0186(6) 0.0092(5)
Cu1 0.0317(3) 0.0287(3) 0.0436(3) -0.0058(2) 0.0198(3) -0.0010(2)
Cu2 0.0312(3) 0.0335(3) 0.0426(3) -0.0035(2) 0.0195(3) 0.0035(2)
O100 0.091(6) 0.044(4) 0.080(6) -0.007(4) 0.033(5) -0.025(4)
O1N 0.109(6) 0.158(7) 0.471(17) 0.088(10) 0.113(9) 0.026(5)
O2N 0.392(16) 0.241(12) 0.186(9) 0.020(8) 0.084(10) -0.102(11)
O3N 0.167(16) 0.275(19) 0.118(10) 0.013(12) 0.077(11) 0.027(13)
LiN 0.24(4) 0.021(9) 0.12(2) 0.015(10) 0.13(2) 0.029(14)

loop_
_atom_type_symbol
_atom_type_description
_atom_type_scat_dispersion_real
_atom_type_scat_dispersion_imag
_atom_type_scat_source
C C 0.0033 0.0016 'International Tables Vol C Tables 4.2.6.8 and 6.1.1.4'
Li Li -0.0003 0.0001 'International Tables Vol C Tables 4.2.6.8 and 6.1.1.4'
N N 0.0061 0.0033 'International Tables Vol C Tables 4.2.6.8 and 6.1.1.4'
O O 0.0106 0.0060 'International Tables Vol C Tables 4.2.6.8 and 6.1.1.4'
S S 0.1246 0.1234 'International Tables Vol C Tables 4.2.6.8 and 6.1.1.4'
Cu Cu 0.3201 1.2651 'International Tables Vol C Tables 4.2.6.8 and 6.1.1.4'
H H 0.0000 0.0000 'International Tables Vol C Tables 4.2.6.8 and 6.1.1.4'

loop_
_geom_angle_atom_site_label_1
_geom_angle_atom_site_label_2
_geom_angle_atom_site_label_3
_geom_angle
_geom_angle_site_symmetry_1
_geom_angle_site_symmetry_3
O1 C1 C2 108.8(4) . .
O1 C1 H1A 109.9 . .
C2 C1 H1A 109.9 . .
O1 C1 H1B 109.9 . .
C2 C1 H1B 109.9 . .
H1A C1 H1B 108.3 . .
N1 C2 C1 111.8(4) . .
N1 C2 H2A 109.3 . .
C1 C2 H2A 109.3 . .
N1 C2 H2B 109.3 . .
C1 C2 H2B 109.3 . .
H2A C2 H2B 107.9 . .
C4 C3 O2 116.6(12) . .
C4 C3 H3A 108.1 . .
O2 C3 H3A 108.1 . .
C4 C3 H3B 108.1 . .
O2 C3 H3B 108.1 . .
H3A C3 H3B 107.3 . .
C4 C33 O2 107.7(10) . .
C4 C33 H33A 110.2 . .
O2 C33 H33A 110.2 . .
C4 C33 H33B 110.2 . .
O2 C33 H33B 110.2 . .
H33A C33 H33B 108.5 . .
C33 C4 C3 32.2(9) . .
C33 C4 N1 116.7(7) . .
C3 C4 N1 125.6(9) . .
C33 C4 H4A 80.6 . .
C3 C4 H4A 105.9 . .
N1 C4 H4A 105.9 . .
C33 C4 H4B 133.2 . .
C3 C4 H4B 105.9 . .
N1 C4 H4B 105.9 . .
H4A C4 H4B 106.2 . .
N1 C5 C6 116.5(4) . .
N1 C5 H5A 108.2 . .
C6 C5 H5A 108.2 . .
N1 C5 H5B 108.2 . .
C6 C5 H5B 108.2 . .
H5A C5 H5B 107.3 . .
C5 C6 S1 112.2(4) . .
C5 C6 H6A 109.2 . .
S1 C6 H6A 109.2 . .
C5 C6 H6B 109.2 . .
S1 C6 H6B 109.2 . .
H6A C6 H6B 107.9 . .
N2 C7 C8 112.4(4) . .
N2 C7 H7A 109.1 . .
C8 C7 H7A 109.1 . .
N2 C7 H7B 109.1 . .
C8 C7 H7B 109.1 . .
H7A C7 H7B 107.9 . .
O6 C8 C7 111.1(4) . .
O6 C8 H8A 109.4 . .
C7 C8 H8A 109.4 . .
O6 C8 H8B 109.4 . .
C7 C8 H8B 109.4 . .
H8A C8 H8B 108.0 . .
C10 C9 N2 110.7(4) . .
C10 C9 H9A 109.5 . .
N2 C9 H9A 109.5 . .
C10 C9 H9B 109.5 . .
N2 C9 H9B 109.5 . .
H9A C9 H9B 108.1 . .
O7 C10 C9 109.5(4) . .
O7 C10 H10A 109.8 . .
C9 C10 H10A 109.8 . .
O7 C10 H10B 109.8 . .
C9 C10 H10B 109.8 . .
H10A C10 H10B 108.2 . .
N2 C11 C12 112.7(4) . .
N2 C11 H11A 109.0 . .
C12 C11 H11A 109.0 . .
N2 C11 H11B 109.0 . .
C12 C11 H11B 109.0 . .
H11A C11 H11B 107.8 . .
C11 C12 S2 111.5(4) . .
C11 C12 H12A 109.3 . .
S2 C12 H12A 109.3 . .
C11 C12 H12B 109.3 . .
S2 C12 H12B 109.3 . .
H12A C12 H12B 108.0 . .
O11 C13 O11 124.7(6) . 2
O11 C13 C14 117.7(3) . .
O11 C13 C14 117.7(3) 2 .
C15 C14 C15 120.4(7) . 2
C15 C14 C13 119.8(3) . .
C15 C14 C13 119.8(3) 2 .
C16 C15 C14 117.1(6) . .
C16 C15 H15 121.4 . .
C14 C15 H15 121.4 . .
O100 C16 C15 122.3(7) . .
O100 C16 C17 112.7(6) . .
C15 C16 C17 124.9(6) . .
C16 C17 C16 115.5(7) 2 .
C16 C17 H17 122.2 2 .
C16 C17 H17 122.2 . .
C5 N1 C4 110.3(4) . .
C5 N1 C2 109.4(4) . .
C4 N1 C2 114.1(5) . .
C5 N1 Cu1 110.9(3) . .
C4 N1 Cu1 108.4(3) . .
C2 N1 Cu1 103.5(3) . .
C11 N2 C7 110.0(4) . .
C11 N2 C9 108.8(4) . .
C7 N2 C9 109.4(4) . .
C11 N2 Cu2 116.2(3) . .
C7 N2 Cu2 108.1(3) . .
C9 N2 Cu2 104.1(3) . .
C1 O1 Cu2 117.9(3) . .
C1 O1 Cu1 112.4(3) . .
Cu2 O1 Cu1 118.96(15) . .
C3 O2 C33 32.0(8) . .
C3 O2 Cu1 107.2(8) . .
C33 O2 Cu1 104.2(6) . .
C3 O2 H2 125(6) . .
C33 O2 H2 101(6) . .
Cu1 O2 H2 115(6) . .
S1 O3 LiN 136.9(7) . .
C8 O6 Cu2 103.7(3) . .
C8 O6 H6 100(4) . .
Cu2 O6 H6 133(4) . .
C10 O7 Cu1 123.7(3) . 2
C10 O7 Cu2 114.6(3) . .
Cu1 O7 Cu2 120.63(15) 2 .
S2 O8 Cu2 124.75(19) . .
S2 O10 LiN 125.2(5) . 3_545
C13 O11 Cu1 120.7(3) . .
O44 S1 O4 42.3(11) . .
O44 S1 O55 98.2(12) . .
O4 S1 O55 57.1(10) . .
O44 S1 O5 158.8(10) . .
O4 S1 O5 116.9(11) . .
O55 S1 O5 60.6(8) . .
O44 S1 O3 99.2(7) . .
O4 S1 O3 118.5(7) . .
O55 S1 O3 133.0(6) . .
O5 S1 O3 96.2(4) . .
O44 S1 C6 94.1(7) . .
O4 S1 C6 116.6(8) . .
O55 S1 C6 111.6(6) . .
O5 S1 C6 94.2(4) . .
O3 S1 C6 110.2(3) . .
O9 S2 O10 114.1(3) . .
O9 S2 O8 111.6(2) . .
O10 S2 O8 110.6(2) . .
O9 S2 C12 107.4(3) . .
O10 S2 C12 107.7(3) . .
O8 S2 C12 105.0(2) . .
O9 S2 LiN 104.4(4) . 3_545
O10 S2 LiN 31.3(3) . 3_545
O8 S2 LiN 138.0(4) . 3_545
C12 S2 LiN 83.5(3) . 3_545
O7 Cu1 O1 151.62(13) 2 .
O7 Cu1 O11 91.65(13) 2 .
O1 Cu1 O11 93.01(12) . .
O7 Cu1 N1 96.65(14) 2 .
O1 Cu1 N1 86.19(13) . .
O11 Cu1 N1 163.97(14) . .
O7 Cu1 O2 102.73(14) 2 .
O1 Cu1 O2 105.58(14) . .
O11 Cu1 O2 84.34(13) . .
N1 Cu1 O2 80.48(14) . .
O1 Cu2 O7 88.63(13) . .
O1 Cu2 O8 91.61(13) . .
O7 Cu2 O8 163.15(13) . .
O1 Cu2 N2 173.94(14) . .
O7 Cu2 N2 85.41(14) . .
O8 Cu2 N2 93.77(14) . .
O1 Cu2 O6 100.83(13) . .
O7 Cu2 O6 109.51(14) . .
O8 Cu2 O6 87.00(14) . .
N2 Cu2 O6 82.24(15) . .
C16 O100 H100 109.5 . .
LiN O1N LiN 81.9(12) . 5_566
O1N LiN O10 112.0(9) . 3_455
O1N LiN O3 107.3(9) . .
O10 LiN O3 117.5(10) 3_455 .
O1N LiN O1N 98.1(12) . 5_566
O10 LiN O1N 108.5(9) 3_455 5_566
O3 LiN O1N 111.7(8) . 5_566
O1N LiN LiN 57.6(7) . 5_566
O10 LiN LiN 121.1(12) 3_455 5_566
O3 LiN LiN 120.7(11) . 5_566
O1N LiN LiN 40.5(6) 5_566 5_566
O1N LiN S2 131.2(9) . 3_455
O10 LiN S2 23.5(3) 3_455 3_455
O3 LiN S2 95.6(7) . 3_455
O1N LiN S2 112.7(6) 5_566 3_455
LiN LiN S2 139.6(11) 5_566 3_455

loop_
_geom_bond_atom_site_label_1
_geom_bond_atom_site_label_2
_geom_bond_distance
_geom_bond_site_symmetry_2
C1 O1 1.420(5) .
C1 C2 1.510(6) .
C1 H1A 0.9700 .
C1 H1B 0.9700 .
C2 N1 1.483(6) .
C2 H2A 0.9700 .
C2 H2B 0.9700 .
C3 C4 1.324(18) .
C3 O2 1.425(17) .
C3 H3A 0.9700 .
C3 H3B 0.9700 .
C33 C4 1.468(16) .
C33 O2 1.429(16) .
C33 H33A 0.9700 .
C33 H33B 0.9700 .
C4 N1 1.476(7) .
C4 H4A 0.9700 .
C4 H4B 0.9700 .
C5 N1 1.473(6) .
C5 C6 1.516(6) .
C5 H5A 0.9700 .
C5 H5B 0.9700 .
C6 S1 1.731(5) .
C6 H6A 0.9700 .
C6 H6B 0.9700 .
C7 N2 1.502(7) .
C7 C8 1.486(8) .
C7 H7A 0.9700 .
C7 H7B 0.9700 .
C8 O6 1.428(6) .
C8 H8A 0.9700 .
C8 H8B 0.9700 .
C9 C10 1.503(7) .
C9 N2 1.496(6) .
C9 H9A 0.9700 .
C9 H9B 0.9700 .
C10 O7 1.405(5) .
C10 H10A 0.9700 .
C10 H10B 0.9700 .
C11 N2 1.478(6) .
C11 C12 1.531(8) .
C11 H11A 0.9700 .
C11 H11B 0.9700 .
C12 S2 1.769(5) .
C12 H12A 0.9700 .
C12 H12B 0.9700 .
C13 O11 1.262(4) .
C13 O11 1.262(4) 2
C13 C14 1.503(8) .
C14 C15 1.381(6) .
C14 C15 1.381(6) 2
C15 C16 1.383(7) .
C15 H15 0.9300 .
C16 O100 1.322(5) .
C16 C17 1.341(6) .
C17 C16 1.341(6) 2
C17 H17 0.9300 .
N1 Cu1 2.085(4) .
N2 Cu2 2.032(4) .
O1 Cu2 1.922(3) .
O1 Cu1 1.928(3) .
O2 Cu1 2.303(4) .
O2 H2 0.76(7) .
O3 S1 1.417(4) .
O3 LiN 2.039(19) .
O4 S1 1.356(12) .
O5 S1 1.564(8) .
O44 S1 1.524(12) .
O55 S1 1.413(11) .
O6 Cu2 2.317(4) .
O6 H6 0.90(7) .
O7 Cu1 1.911(3) 2
O7 Cu2 1.928(3) .
O8 S2 1.479(3) .
O8 Cu2 2.007(3) .
O9 S2 1.434(4) .
O10 S2 1.442(4) .
O10 LiN 1.880(18) 3_545
O11 Cu1 2.020(3) .
S2 LiN 2.956(17) 3_545
Cu1 O7 1.911(3) 2
O100 H100 0.8200 .
O1N LiN 1.736(5) .
O1N LiN 2.25(2) 5_566
O3N O3N 1.56(3) 2
LiN O10 1.880(18) 3_455
LiN O1N 2.25(2) 5_566
LiN LiN 2.64(4) 5_566
LiN S2 2.956(17) 3_455
